data_2239737
loop_
_publ_author_name
'Reddy, M. Sivasankar'
'Sarala, Y.'
'Jagadeesh, M.'
'Das, Samar K.'
'Ammireddy, Varada Reddy'

_publ_section_title
;
 5-Hydroxy-2-nitrobenzaldehyde thiosemicarbazone (HNBATSC)
;
_journal_coeditor_code DS2241
_journal_issue 8
_journal_name_full 'Acta Crystallographica Section E'
_journal_page_first o846
_journal_paper_doi 10.1107/S1600536814015098
_journal_volume 70
_journal_year 2014
_chemical_formula_iupac 'C8 H8 N4 O3 S'
_chemical_formula_moiety 'C8 H8 N4 O3 S'
_chemical_formula_sum 'C8 H8 N4 O3 S'
_chemical_formula_weight 240.24
_chemical_melting_point 538
_chemical_name_systematic
;
5-Hydroxy-2-nitrobenzaldehyde thiosemicarbazone
;
_space_group_IT_number 2
_symmetry_cell_setting triclinic
_symmetry_space_group_name_Hall '-P 1'
_symmetry_space_group_name_H-M 'P -1'
_atom_sites_solution_hydrogens geom
_atom_sites_solution_primary direct
_atom_sites_solution_secondary difmap
_audit_creation_method SHELXL-97
_cell_angle_alpha 102.142(16)
_cell_angle_beta 94.325(15)
_cell_angle_gamma 95.212(15)
_cell_formula_units_Z 4
_cell_length_a 7.1328(13)
_cell_length_b 8.0738(15)
_cell_length_c 17.868(3)
_cell_measurement_reflns_used 858
_cell_measurement_temperature 298(2)
_cell_measurement_theta_max 22.9780
_cell_measurement_theta_min 2.880
_cell_volume 997.1(3)
_computing_cell_refinement
;
CrysAlis PRO (Agilent, 2013)
;
_computing_data_collection
;
CrysAlis PRO (Agilent, 2013)
;
_computing_data_reduction
;
CrysAlis PRO (Agilent, 2013)
;
_computing_molecular_graphics 'SHELXTL (Sheldrick, 2008)'
_computing_publication_material 'publCIF (Westrip, 2010)'
_computing_structure_refinement 'SHELXL97 (Sheldrick, 2008)'
_computing_structure_solution 'SHELXS97 (Sheldrick, 2008)'
_diffrn_ambient_temperature 298(2)
_diffrn_measured_fraction_theta_full 0.999
_diffrn_measured_fraction_theta_max 0.999
_diffrn_measurement_device_type 'Agilent Xcalibur (Eos, Gemini)'
_diffrn_measurement_method '\w scans'
_diffrn_radiation_monochromator graphite
_diffrn_radiation_source 'fine-focus sealed tube'
_diffrn_radiation_type MoK\a
_diffrn_radiation_wavelength 0.71073
_diffrn_reflns_av_R_equivalents 0.0633
_diffrn_reflns_av_sigmaI/netI 0.1270
_diffrn_reflns_limit_h_max 5
_diffrn_reflns_limit_h_min -8
_diffrn_reflns_limit_k_max 9
_diffrn_reflns_limit_k_min -10
_diffrn_reflns_limit_l_max 21
_diffrn_reflns_limit_l_min -22
_diffrn_reflns_number 7083
_diffrn_reflns_theta_full 26.37
_diffrn_reflns_theta_max 26.37
_diffrn_reflns_theta_min 2.88
_diffrn_standards_decay_% 0
_diffrn_standards_interval_count 0
_diffrn_standards_interval_time 0
_diffrn_standards_number 3904
_exptl_absorpt_coefficient_mu 0.323
_exptl_absorpt_correction_T_max 1.000
_exptl_absorpt_correction_T_min 0.796
_exptl_absorpt_correction_type multi-scan
_exptl_absorpt_process_details
;
(CrysAlis PRO; Agilent, 2013)
;
_exptl_crystal_colour colorless
_exptl_crystal_density_diffrn 1.600
_exptl_crystal_density_method 'not measured'
_exptl_crystal_description Block
_exptl_crystal_F_000 496
_exptl_crystal_size_max 0.30
_exptl_crystal_size_mid 0.20
_exptl_crystal_size_min 0.14
_refine_diff_density_max 0.283
_refine_diff_density_min -0.330
_refine_ls_extinction_method none
_refine_ls_goodness_of_fit_ref 0.994
_refine_ls_hydrogen_treatment mixed
_refine_ls_matrix_type full
_refine_ls_number_parameters 321
_refine_ls_number_reflns 4063
_refine_ls_number_restraints 0
_refine_ls_restrained_S_all 0.994
_refine_ls_R_factor_all 0.1453
_refine_ls_R_factor_gt 0.0651
_refine_ls_shift/su_max 0.000
_refine_ls_shift/su_mean 0.000
_refine_ls_structure_factor_coef Fsqd
_refine_ls_weighting_details 'calc w=1/[\s^2^(Fo^2^)+(0.0237P)^2^] where P=(Fo^2^+2Fc^2^)/3'
_refine_ls_weighting_scheme calc
_refine_ls_wR_factor_gt 0.0992
_refine_ls_wR_factor_ref 0.1370
_reflns_number_gt 1973
_reflns_number_total 4063
_reflns_threshold_expression I>2sigma(I)
_cod_data_source_file ds2241sup1.cif
_cod_data_source_block I
_cod_database_code 2239737
_cod_database_fobs_code 2239737

loop_
_symmetry_equiv_pos_as_xyz
'x, y, z'
'-x, -y, -z'

loop_
_atom_site_type_symbol
_atom_site_label
_atom_site_fract_x
_atom_site_fract_y
_atom_site_fract_z
_atom_site_U_iso_or_equiv
_atom_site_adp_type
_atom_site_calc_flag
_atom_site_refinement_flags
_atom_site_occupancy
_atom_site_symmetry_multiplicity
S S1 0.47754(18) -0.25982(13) 0.26463(6) 0.0460(3) Uani d . 1 1
S S2 0.46264(19) 1.26534(13) 0.31459(7) 0.0502(4) Uani d . 1 1
N N3 0.6268(5) -0.0428(4) 0.3896(2) 0.0412(10) Uani d . 1 1
N N2 0.7076(5) -0.0018(4) 0.46366(19) 0.0392(9) Uani d . 1 1
N N6 0.6606(5) 1.0485(4) 0.1259(2) 0.0437(9) Uani d . 1 1
N N8 0.6172(7) 1.3598(5) 0.1978(3) 0.0520(12) Uani d . 1 1
N N4 0.6096(6) -0.3229(5) 0.3963(3) 0.0483(11) Uani d . 1 1
C C7 0.7530(6) 0.1563(5) 0.4924(2) 0.0413(11) Uani d . 1 1
H H7 0.7302 0.2376 0.4639 0.050 Uiso calc R 1 1
N N7 0.5833(5) 1.0750(4) 0.1944(2) 0.0451(10) Uani d . 1 1
C C1 0.9021(6) 0.3740(5) 0.6117(2) 0.0381(11) Uani d . 1 1
C C6 0.8416(6) 0.2067(5) 0.5711(2) 0.0388(11) Uani d . 1 1
C C8 0.5768(6) -0.2103(5) 0.3549(2) 0.0363(10) Uani d . 1 1
C C16 0.5603(6) 1.2346(5) 0.2306(2) 0.0405(11) Uani d . 1 1
O O4 0.9804(6) -0.0116(5) 0.7225(2) 0.0636(12) Uani d . 1 1
C C5 0.8744(6) 0.0787(5) 0.6102(2) 0.0426(11) Uani d . 1 1
H H5 0.8391 -0.0344 0.5853 0.051 Uiso calc R 1 1
C C9 0.7661(6) 0.6841(5) -0.0180(2) 0.0405(11) Uani d . 1 1
N N1 0.8718(6) 0.5229(5) 0.5792(2) 0.0501(11) Uani d . 1 1
O O5 0.9645(5) 0.6588(4) 0.6107(2) 0.0773(12) Uani d . 1 1
C C13 0.7647(6) 0.9729(5) -0.0234(2) 0.0428(11) Uani d . 1 1
H H13 0.7424 1.0838 -0.0020 0.051 Uiso calc R 1 1
C C4 0.9566(7) 0.1144(6) 0.6837(2) 0.0455(12) Uani d . 1 1
O O6 0.8570(5) 1.0706(4) -0.1298(2) 0.0665(11) Uani d . 1 1
C C14 0.7334(6) 0.8488(5) 0.0184(2) 0.0397(11) Uani d . 1 1
C C2 0.9894(6) 0.4091(6) 0.6850(3) 0.0505(12) Uani d . 1 1
H H2 1.0305 0.5213 0.7096 0.061 Uiso calc R 1 1
C C10 0.8258(7) 0.6471(6) -0.0898(3) 0.0521(13) Uani d . 1 1
H H10 0.8436 0.5355 -0.1123 0.063 Uiso calc R 1 1
O O7 0.7578(6) 0.5092(4) 0.5244(2) 0.0791(13) Uani d . 1 1
C C12 0.8277(7) 0.9384(6) -0.0954(3) 0.0484(12) Uani d . 1 1
C C11 0.8594(7) 0.7740(6) -0.1289(3) 0.0533(13) Uani d . 1 1
H H11 0.9031 0.7499 -0.1773 0.064 Uiso calc R 1 1
C C15 0.6601(7) 0.8923(5) 0.0926(2) 0.0474(12) Uani d . 1 1
H H15 0.6129 0.8067 0.1159 0.057 Uiso calc R 1 1
C C3 1.0168(6) 0.2796(6) 0.7225(3) 0.0500(12) Uani d . 1 1
H H3 1.0744 0.3027 0.7726 0.060 Uiso calc R 1 1
O O10 0.7007(7) 0.4005(4) -0.0180(2) 0.0960(15) Uani d . 1 1
N N5 0.7434(6) 0.5429(5) 0.0211(3) 0.0558(12) Uani d . 1 1
O O9 0.7659(6) 0.5702(4) 0.0907(2) 0.0748(12) Uani d . 1 1
H H4B 0.572(6) -0.428(5) 0.376(2) 0.054(15) Uiso d . 1 1
H H3N 0.598(6) 0.035(5) 0.358(2) 0.069(15) Uiso d . 1 1
H H7N 0.534(6) 0.983(5) 0.226(2) 0.081(15) Uiso d . 1 1
H H8A 0.667(7) 1.338(6) 0.147(3) 0.080(18) Uiso d . 1 1
H H4A 0.659(6) -0.292(5) 0.444(2) 0.048(15) Uiso d . 1 1
H H8B 0.617(9) 1.453(7) 0.224(4) 0.13(3) Uiso d . 1 1
H H6O 0.891(7) 1.030(6) -0.184(3) 0.082(18) Uiso d . 1 1
H H4O 0.939(9) -0.096(7) 0.697(3) 0.10(3) Uiso d . 1 1

loop_
_atom_site_aniso_label
_atom_site_aniso_U_11
_atom_site_aniso_U_22
_atom_site_aniso_U_33
_atom_site_aniso_U_12
_atom_site_aniso_U_13
_atom_site_aniso_U_23
S1 0.0546(9) 0.0391(6) 0.0446(8) 0.0091(6) 0.0054(6) 0.0076(5)
S2 0.0669(10) 0.0391(6) 0.0465(8) 0.0115(6) 0.0140(7) 0.0084(5)
N3 0.050(3) 0.035(2) 0.039(2) 0.0082(19) 0.0018(19) 0.0072(18)
N2 0.042(2) 0.039(2) 0.036(2) 0.0052(18) 0.0036(18) 0.0061(17)
N6 0.048(3) 0.043(2) 0.040(2) 0.0083(19) 0.0091(19) 0.0047(18)
N8 0.074(3) 0.034(2) 0.048(3) 0.004(2) 0.016(2) 0.006(2)
N4 0.064(3) 0.034(2) 0.046(3) 0.010(2) -0.002(2) 0.007(2)
C7 0.043(3) 0.037(2) 0.047(3) 0.005(2) 0.008(2) 0.012(2)
N7 0.057(3) 0.0358(19) 0.045(2) 0.007(2) 0.014(2) 0.0111(19)
C1 0.037(3) 0.034(2) 0.042(3) 0.002(2) 0.008(2) 0.007(2)
C6 0.032(3) 0.041(2) 0.043(3) 0.003(2) 0.007(2) 0.008(2)
C8 0.030(3) 0.038(2) 0.045(3) 0.007(2) 0.009(2) 0.015(2)
C16 0.047(3) 0.038(2) 0.038(3) 0.005(2) 0.001(2) 0.012(2)
O4 0.092(3) 0.053(2) 0.043(2) 0.009(2) -0.010(2) 0.0098(19)
C5 0.048(3) 0.035(2) 0.044(3) 0.005(2) 0.006(2) 0.006(2)
C9 0.044(3) 0.040(2) 0.039(3) 0.008(2) 0.004(2) 0.010(2)
N1 0.062(3) 0.036(2) 0.054(3) 0.009(2) 0.024(2) 0.008(2)
O5 0.079(3) 0.0408(19) 0.109(3) -0.005(2) 0.014(2) 0.012(2)
C13 0.043(3) 0.039(2) 0.048(3) 0.007(2) 0.005(2) 0.012(2)
C4 0.053(3) 0.051(3) 0.034(3) 0.009(3) 0.004(2) 0.011(2)
O6 0.085(3) 0.067(2) 0.052(2) 0.003(2) 0.018(2) 0.023(2)
C14 0.044(3) 0.037(2) 0.038(3) 0.004(2) 0.002(2) 0.009(2)
C2 0.044(3) 0.044(3) 0.057(3) -0.002(2) 0.011(3) -0.004(2)
C10 0.063(4) 0.049(3) 0.042(3) 0.018(3) 0.004(3) 0.000(2)
O7 0.122(4) 0.056(2) 0.059(3) 0.019(2) -0.011(2) 0.015(2)
C12 0.043(3) 0.060(3) 0.045(3) 0.006(3) 0.006(2) 0.018(3)
C11 0.059(4) 0.063(3) 0.041(3) 0.018(3) 0.016(3) 0.008(2)
C15 0.061(4) 0.038(2) 0.044(3) 0.004(2) 0.007(3) 0.011(2)
C3 0.042(3) 0.055(3) 0.050(3) 0.000(3) 0.001(2) 0.008(3)
O10 0.147(4) 0.0392(19) 0.097(3) 0.009(2) 0.014(3) 0.005(2)
N5 0.073(3) 0.038(2) 0.055(3) 0.011(2) 0.007(2) 0.005(2)
O9 0.113(4) 0.063(2) 0.056(2) 0.020(2) 0.019(2) 0.023(2)

loop_
_atom_type_symbol
_atom_type_description
_atom_type_scat_dispersion_real
_atom_type_scat_dispersion_imag
_atom_type_scat_source
C C 0.0033 0.0016 'International Tables Vol C Tables 4.2.6.8 and 6.1.1.4'
H H 0.0000 0.0000 'International Tables Vol C Tables 4.2.6.8 and 6.1.1.4'
N N 0.0061 0.0033 'International Tables Vol C Tables 4.2.6.8 and 6.1.1.4'
O O 0.0106 0.0060 'International Tables Vol C Tables 4.2.6.8 and 6.1.1.4'
S S 0.1246 0.1234 'International Tables Vol C Tables 4.2.6.8 and 6.1.1.4'

loop_
_geom_angle_atom_site_label_1
_geom_angle_atom_site_label_2
_geom_angle_atom_site_label_3
_geom_angle
N2 N3 C8 119.2(3)
C7 N2 N3 116.2(3)
C15 N6 N7 114.8(4)
N2 C7 C6 118.4(4)
C16 N7 N6 119.7(3)
C2 C1 C6 122.1(4)
C2 C1 N1 115.5(4)
C6 C1 N1 122.3(4)
C5 C6 C1 116.0(4)
C5 C6 C7 117.9(4)
C1 C6 C7 126.2(4)
N4 C8 N3 116.9(4)
N4 C8 S1 124.0(4)
N3 C8 S1 119.0(3)
N8 C16 N7 117.4(4)
N8 C16 S2 123.4(3)
N7 C16 S2 119.2(3)
C4 C5 C6 121.7(4)
C10 C9 C14 122.7(4)
C10 C9 N5 116.5(4)
C14 C9 N5 120.8(4)
O7 N1 O5 122.7(4)
O7 N1 C1 119.9(4)
O5 N1 C1 117.4(4)
C12 C13 C14 122.5(4)
C5 C4 O4 121.2(4)
C5 C4 C3 121.5(4)
O4 C4 C3 117.3(4)
C13 C14 C9 115.6(4)
C13 C14 C15 119.6(4)
C9 C14 C15 124.6(4)
C1 C2 C3 120.5(4)
C9 C10 C11 120.1(4)
O6 C12 C13 117.0(4)
O6 C12 C11 123.1(5)
C13 C12 C11 119.9(4)
C10 C11 C12 119.2(4)
N6 C15 C14 119.7(4)
C2 C3 C4 118.1(4)
O9 N5 O10 122.0(4)
O9 N5 C9 120.0(4)
O10 N5 C9 118.0(4)
N2 N3 H3N 127(3)
C8 N3 H3N 114(3)
C16 N8 H8A 122(3)
C16 N8 H8B 114(4)
H8A N8 H8B 124(5)
C8 N4 H4B 117(3)
C8 N4 H4A 122(3)
H4B N4 H4A 121(4)
N2 C7 H7 120.8
C6 C7 H7 120.8
C16 N7 H7N 112(2)
N6 N7 H7N 129(2)
C4 O4 H4O 108(4)
C4 C5 H5 119.1
C6 C5 H5 119.1
C12 C13 H13 118.8
C14 C13 H13 118.8
C12 O6 H6O 110(2)
C1 C2 H2 119.8
C3 C2 H2 119.8
C9 C10 H10 120.0
C11 C10 H10 120.0
C10 C11 H11 120.4
C12 C11 H11 120.4
N6 C15 H15 120.1
C14 C15 H15 120.1
C2 C3 H3 120.9
C4 C3 H3 120.9

loop_
_geom_bond_atom_site_label_1
_geom_bond_atom_site_label_2
_geom_bond_distance
S1 C8 1.664(4)
S2 C16 1.682(4)
N3 N2 1.364(4)
N3 C8 1.366(5)
N2 C7 1.274(5)
N6 C15 1.276(5)
N6 N7 1.365(5)
N8 C16 1.321(5)
N4 C8 1.312(5)
C7 C6 1.457(5)
N7 C16 1.345(5)
C1 C2 1.368(5)
C1 C6 1.403(5)
C1 N1 1.467(5)
C6 C5 1.390(5)
O4 C4 1.362(5)
C5 C4 1.359(5)
C9 C10 1.363(5)
C9 C14 1.401(5)
C9 N5 1.461(5)
N1 O7 1.204(4)
N1 O5 1.229(4)
C13 C12 1.377(5)
C13 C14 1.381(5)
C4 C3 1.381(6)
O6 C12 1.347(5)
C14 C15 1.448(6)
C2 C3 1.376(5)
C10 C11 1.370(5)
C12 C11 1.382(6)
O10 N5 1.212(4)
N5 O9 1.212(4)
N3 H3N 0.96(4)
N8 H8A 0.98(5)
N8 H8B 0.80(6)
N4 H4B 0.86(4)
N4 H4A 0.87(4)
C7 H7 0.9300
N7 H7N 1.07(4)
O4 H4O 0.76(5)
C5 H5 0.9300
C13 H13 0.9300
O6 H6O 1.00(5)
C2 H2 0.9300
C10 H10 0.9300
C11 H11 0.9300
C15 H15 0.9300
C3 H3 0.9300

loop_
_geom_hbond_atom_site_label_D
_geom_hbond_atom_site_label_H
_geom_hbond_atom_site_label_A
_geom_hbond_site_symmetry_A
_geom_hbond_distance_DH
_geom_hbond_distance_HA
_geom_hbond_distance_DA
_geom_hbond_angle_DHA
N8 H8B S1 1_575 0.80(6) 2.59(6) 3.323(5) 153(6)
N7 H7N S1 1_565 1.07(4) 2.22(4) 3.264(4) 162(3)
N3 H3N S2 1_545 0.95(4) 2.41(4) 3.324(4) 160(4)
N4 H4B S2 1_535 0.86(4) 2.51(4) 3.373(4) 180(4)
O4 H4O O5 1_545 0.76(5) 2.27(6) 2.960(5) 153(7)
C3 H3 O9 2_766 0.93 2.57 3.491(6) 168.4
C7 H7 O5 2_766 0.93 2.79 3.295(5) 115.0
N4 H4A O7 1_545 0.87(4) 2.48(4) 3.066(5) 125(3)
O6 H6O O4 1_564 1.01(5) 1.81(5) 2.810(5) 170(4)
N8 H8A O9 1_565 0.98(5) 2.39(4) 3.002(5) 120(3)
C13 H13 O10 1_565 0.93 2.67 3.506(5) 149.6

loop_
_geom_torsion_atom_site_label_1
_geom_torsion_atom_site_label_2
_geom_torsion_atom_site_label_3
_geom_torsion_atom_site_label_4
_geom_torsion
C8 N3 N2 C7 179.2(4)
N3 N2 C7 C6 -179.4(4)
C15 N6 N7 C16 -173.7(4)
C2 C1 C6 C5 0.5(6)
N1 C1 C6 C5 -177.9(4)
C2 C1 C6 C7 -178.0(4)
N1 C1 C6 C7 3.6(7)
N2 C7 C6 C5 1.0(6)
N2 C7 C6 C1 179.4(4)
N2 N3 C8 N4 0.4(6)
N2 N3 C8 S1 179.8(3)
N6 N7 C16 N8 -0.8(7)
N6 N7 C16 S2 179.3(3)
C1 C6 C5 C4 1.3(6)
C7 C6 C5 C4 179.9(4)
C2 C1 N1 O7 -161.7(4)
C6 C1 N1 O7 16.8(7)
C2 C1 N1 O5 17.3(6)
C6 C1 N1 O5 -164.2(4)
C6 C5 C4 O4 177.1(4)
C6 C5 C4 C3 -2.0(7)
C12 C13 C14 C9 -1.3(7)
C12 C13 C14 C15 -177.6(4)
C10 C9 C14 C13 0.2(7)
N5 C9 C14 C13 178.2(4)
C10 C9 C14 C15 176.4(4)
N5 C9 C14 C15 -5.7(7)
C6 C1 C2 C3 -1.6(7)
N1 C1 C2 C3 176.9(4)
C14 C9 C10 C11 1.2(8)
N5 C9 C10 C11 -176.8(4)
C14 C13 C12 O6 -178.6(4)
C14 C13 C12 C11 0.9(7)
C9 C10 C11 C12 -1.6(7)
O6 C12 C11 C10 -180.0(4)
C13 C12 C11 C10 0.6(8)
N7 N6 C15 C14 178.1(4)
C13 C14 C15 N6 -14.0(7)
C9 C14 C15 N6 170.0(4)
C1 C2 C3 C4 1.0(7)
C5 C4 C3 C2 0.8(7)
O4 C4 C3 C2 -178.3(4)
C10 C9 N5 O9 150.5(5)
C14 C9 N5 O9 -27.6(7)
C10 C9 N5 O10 -30.0(7)
C14 C9 N5 O10 152.0(5)
